data_7005604
loop_
_publ_author_name
'Be\,sli, Serap'
'Coles, Simon J.'
'Davies, David B.'
'Hursthouse, Michael B.'
'Kili\,c, Adem'
'Shaw, Robert A.'

_publ_section_title
;
 A spiro to ansa rearrangement in cyclotriphosphazene derivatives.
;
_journal_issue 26
_journal_name_full 'Dalton transactions (Cambridge, England : 2003)'
_journal_page_first 2792
_journal_page_last 2801
_journal_paper_doi 10.1039/b703541a
_journal_year 2007
_chemical_formula_sum 'C10 H20 Cl2 N3 O7 P3'
_chemical_formula_weight 458.10
_chemical_name_systematic
;
?
;
_space_group_IT_number 14
_symmetry_cell_setting monoclinic
_symmetry_space_group_name_Hall '-P 2ybc'
_symmetry_space_group_name_H-M 'P 1 21/c 1'
_atom_sites_solution_hydrogens geom
_atom_sites_solution_primary direct
_atom_sites_solution_secondary difmap
_audit_creation_method SHELXL-97
_cell_angle_alpha 90.00
_cell_angle_beta 99.2150(10)
_cell_angle_gamma 90.00
_cell_formula_units_Z 4
_cell_length_a 8.66570(10)
_cell_length_b 13.9489(3)
_cell_length_c 15.3589(4)
_cell_measurement_reflns_used 33790
_cell_measurement_temperature 120(2)
_cell_measurement_theta_max 27.48
_cell_measurement_theta_min 2.91
_cell_volume 1832.58(7)
_computing_cell_refinement 'DENZO (Otwinowski & Minor, 1997) & COLLECT (Hooft, 1998)'
_computing_data_collection 'DENZO (Otwinowski & Minor, 1997) & COLLECT (Hooft, 1998)'
_computing_data_reduction 'DENZO (Otwinowski & Minor, 1997) & COLLECT (Hooft, 1998)'
_computing_structure_refinement 'SHELXL-97 (Sheldrick, 1997)'
_computing_structure_solution 'SHELXS-97 (Sheldrick, 1997)'
_diffrn_ambient_temperature 120(2)
_diffrn_detector_area_resol_mean 9.091
_diffrn_measured_fraction_theta_full 0.995
_diffrn_measured_fraction_theta_max 0.995
_diffrn_measurement_device_type 'Nonius KappaCCD'
_diffrn_measurement_method '\f & \w scans'
_diffrn_radiation_monochromator graphite
_diffrn_radiation_source 'Nonius FR591 rotating anode'
_diffrn_radiation_type MoK\a
_diffrn_radiation_wavelength 0.71073
_diffrn_reflns_av_R_equivalents 0.0464
_diffrn_reflns_av_sigmaI/netI 0.0330
_diffrn_reflns_limit_h_max 11
_diffrn_reflns_limit_h_min -11
_diffrn_reflns_limit_k_max 18
_diffrn_reflns_limit_k_min -18
_diffrn_reflns_limit_l_max 19
_diffrn_reflns_limit_l_min -19
_diffrn_reflns_number 20942
_diffrn_reflns_theta_full 27.48
_diffrn_reflns_theta_max 27.48
_diffrn_reflns_theta_min 2.92
_exptl_absorpt_coefficient_mu 0.655
_exptl_absorpt_correction_T_max 0.98886
_exptl_absorpt_correction_T_min 0.94705
_exptl_absorpt_correction_type multi-scan
_exptl_absorpt_process_details 'SORTAV (Blessing, 1997)'
_exptl_crystal_colour colourless
_exptl_crystal_density_diffrn 1.660
_exptl_crystal_density_method 'not measured'
_exptl_crystal_description plate
_exptl_crystal_F_000 944
_exptl_crystal_size_max 0.25
_exptl_crystal_size_mid 0.10
_exptl_crystal_size_min 0.02
_refine_diff_density_max 1.296
_refine_diff_density_min -1.499
_refine_diff_density_rms 0.089
_refine_ls_extinction_method none
_refine_ls_goodness_of_fit_ref 1.019
_refine_ls_hydrogen_treatment constr
_refine_ls_matrix_type full
_refine_ls_number_parameters 281
_refine_ls_number_reflns 4185
_refine_ls_number_restraints 7
_refine_ls_restrained_S_all 1.019
_refine_ls_R_factor_all 0.0641
_refine_ls_R_factor_gt 0.0533
_refine_ls_shift/su_max 0.020
_refine_ls_shift/su_mean 0.014
_refine_ls_structure_factor_coef Fsqd
_refine_ls_weighting_details 'calc w=1/[\s^2^(Fo^2^)+(0.0440P)^2^+5.5991P] where P=(Fo^2^+2Fc^2^)/3'
_refine_ls_weighting_scheme calc
_refine_ls_wR_factor_gt 0.1212
_refine_ls_wR_factor_ref 0.1285
_reflns_number_gt 3564
_reflns_number_total 4185
_reflns_threshold_expression >2sigma(I)
_cod_data_source_file b703541a.txt
_cod_data_source_block 5b
_cod_depositor_comments
;
The following automatic conversions were performed:
'_symmetry_cell_setting' value 'Monoclinic' changed to 'monoclinic'
according to '/home/saulius/struct/CIF-dictionaries/cif_core.dic'
dictionary named 'cif_core.dic' version 2.4.1 from 2010-06-29.

Automatic conversion script
Id: cif_fix_enum 1527 2010-12-29 10:47:43Z saulius 
;
_cod_original_sg_symbol_H-M P2(1)/c
_cod_database_code 7005604

loop_
_symmetry_equiv_pos_as_xyz
'x, y, z'
'-x, y+1/2, -z+1/2'
'-x, -y, -z'
'x, -y-1/2, z-1/2'

loop_
_atom_site_label
_atom_site_type_symbol
_atom_site_fract_x
_atom_site_fract_y
_atom_site_fract_z
_atom_site_U_iso_or_equiv
_atom_site_adp_type
_atom_site_occupancy
_atom_site_symmetry_multiplicity
_atom_site_calc_flag
_atom_site_refinement_flags
_atom_site_disorder_assembly
_atom_site_disorder_group
C1' C -0.2621(11) 0.8594(7) 0.1414(5) 0.0253(18) Uani 0.50 1 d P A 1
H1'1 H -0.3294 0.9083 0.1632 0.030 Uiso 0.50 1 calc PR A 1
H1'2 H -0.2205 0.8864 0.0902 0.030 Uiso 0.50 1 calc PR A 1
C2' C -0.3547(8) 0.7708(6) 0.1146(5) 0.0310(14) Uani 0.50 1 d P A 1
H2'1 H -0.4017 0.7478 0.1654 0.037 Uiso 0.50 1 calc PR A 1
H2'2 H -0.4411 0.7873 0.0666 0.037 Uiso 0.50 1 calc PR A 1
C1 C -0.2671(11) 0.8496(8) 0.1857(10) 0.054(3) Uani 0.50 1 d P A 2
H1A H -0.2872 0.9194 0.1865 0.065 Uiso 0.50 1 calc PR A 2
H1B H -0.3382 0.8169 0.2206 0.065 Uiso 0.50 1 calc PR A 2
C2 C -0.2915(9) 0.8130(6) 0.0935(8) 0.057(3) Uani 0.50 1 d P A 2
H2A H -0.2140 0.8432 0.0612 0.068 Uiso 0.50 1 calc PR A 2
H2B H -0.3970 0.8321 0.0638 0.068 Uiso 0.50 1 calc PR A 2
C3 C -0.2236(10) 0.7138(6) -0.0006(4) 0.0312(14) Uani 0.50 1 d P A 1
H3A H -0.1649 0.7746 -0.0019 0.037 Uiso 0.50 1 calc PR A 1
H3B H -0.3170 0.7174 -0.0470 0.037 Uiso 0.50 1 calc PR A 1
C4 C -0.1208(13) 0.6309(6) -0.0213(7) 0.034(2) Uani 0.50 1 d P A 1
H4A H -0.1801 0.5700 -0.0234 0.040 Uiso 0.50 1 calc PR A 1
H4B H -0.0882 0.6410 -0.0795 0.040 Uiso 0.50 1 calc PR A 1
C3' C -0.2775(10) 0.6701(7) 0.0119(5) 0.045(2) Uani 0.50 1 d P A 2
H3'1 H -0.3553 0.7052 -0.0306 0.054 Uiso 0.50 1 calc PR A 2
H3'2 H -0.3087 0.6018 0.0109 0.054 Uiso 0.50 1 calc PR A 2
C4' C -0.1229(16) 0.6788(12) -0.0142(7) 0.061(4) Uani 0.50 1 d P A 2
H4'1 H -0.0946 0.7476 -0.0136 0.074 Uiso 0.50 1 calc PR A 2
H4'2 H -0.1301 0.6559 -0.0757 0.074 Uiso 0.50 1 calc PR A 2
C5' C 0.1358(5) 0.6838(4) 0.0241(3) 0.0455(16) Uani 0.787(10) 1 d P A 1
H5'1 H 0.1176 0.7524 0.0358 0.055 Uiso 0.787(10) 1 calc PR A 1
H5'2 H 0.1515 0.6767 -0.0380 0.055 Uiso 0.787(10) 1 calc PR A 1
C6' C 0.2759(9) 0.6469(10) 0.0859(5) 0.108(4) Uani 0.787(10) 1 d P A 1
H6'1 H 0.2754 0.5759 0.0872 0.129 Uiso 0.787(10) 1 calc PR A 1
H6'2 H 0.3738 0.6686 0.0665 0.129 Uiso 0.787(10) 1 calc PR A 1
C5 C 0.1443(15) 0.5851(10) 0.0355(11) 0.037(5) Uani 0.213(10) 1 d PD A 2
H5A H 0.1524 0.5666 -0.0258 0.044 Uiso 0.213(10) 1 calc PR A 2
H5B H 0.1649 0.5285 0.0745 0.044 Uiso 0.213(10) 1 calc PR A 2
C6 C 0.2528(16) 0.6696(8) 0.0679(10) 0.008(3) Uani 0.213(10) 1 d PDU A 2
H6A H 0.3580 0.6576 0.0529 0.010 Uiso 0.213(10) 1 calc PR A 2
H6B H 0.2114 0.7290 0.0374 0.010 Uiso 0.213(10) 1 calc PR A 2
C7 C 0.3770(5) 0.6365(3) 0.2321(3) 0.0458(9) Uani 1 1 d . A .
H7A H 0.4823 0.6413 0.2152 0.055 Uiso 1 1 calc R . .
H7B H 0.3499 0.5678 0.2356 0.055 Uiso 1 1 calc R . .
C8 C 0.3762(4) 0.6832(2) 0.3185(2) 0.0322(7) Uani 1 1 d . . .
H8A H 0.2682 0.6844 0.3319 0.039 Uiso 1 1 calc R . .
H8B H 0.4419 0.6460 0.3653 0.039 Uiso 1 1 calc R . .
C9 C 0.0545(4) 1.0815(2) 0.2615(2) 0.0285(7) Uani 1 1 d . A .
H9A H 0.1536 1.0677 0.3013 0.034 Uiso 1 1 calc R . .
H9B H 0.0010 1.1337 0.2887 0.034 Uiso 1 1 calc R . .
C10 C 0.0931(4) 1.1169(2) 0.1742(2) 0.0282(6) Uani 1 1 d . . .
H10A H 0.0023 1.1041 0.1278 0.034 Uiso 1 1 calc R . .
H10B H 0.1076 1.1873 0.1780 0.034 Uiso 1 1 calc R . .
N1 N 0.1563(3) 0.85439(19) 0.29705(16) 0.0261(5) Uani 1 1 d . . .
N2 N 0.3777(3) 0.9184(2) 0.20437(17) 0.0276(6) Uani 1 1 d . A .
N3 N 0.0728(3) 0.91675(17) 0.13002(15) 0.0195(5) Uani 1 1 d . A .
O1 O -0.1198(3) 0.83092(16) 0.21839(18) 0.0364(6) Uani 1 1 d . . .
O2 O -0.2760(3) 0.70381(19) 0.08865(18) 0.0424(6) Uani 1 1 d . . .
O3 O 0.0051(4) 0.6260(3) 0.04134(18) 0.0600(9) Uani 1 1 d . . .
O4 O 0.2657(3) 0.6834(2) 0.16865(16) 0.0403(6) Uani 1 1 d . . .
O5 O 0.4350(3) 0.77965(18) 0.31758(19) 0.0457(7) Uani 1 1 d . . .
O6 O -0.0435(3) 0.99626(15) 0.25581(15) 0.0284(5) Uani 1 1 d . . .
O7 O 0.2327(2) 1.07426(15) 0.14675(15) 0.0294(5) Uani 1 1 d . A .
P1 P 0.02329(9) 0.89869(5) 0.22445(5) 0.02133(18) Uani 1 1 d . A .
P2 P 0.33352(10) 0.87070(6) 0.29063(5) 0.0280(2) Uani 1 1 d . . .
P3 P 0.24021(8) 0.96170(5) 0.13531(5) 0.02027(17) Uani 1 1 d . . .
Cl1 Cl 0.42635(17) 0.95655(8) 0.39222(6) 0.0673(4) Uani 1 1 d . . .
Cl2 Cl 0.30739(10) 0.95055(6) 0.01703(5) 0.0377(2) Uani 1 1 d . A .

loop_
_atom_site_aniso_label
_atom_site_aniso_U_11
_atom_site_aniso_U_22
_atom_site_aniso_U_33
_atom_site_aniso_U_23
_atom_site_aniso_U_13
_atom_site_aniso_U_12
C1' 0.015(3) 0.028(4) 0.033(4) 0.002(4) 0.001(3) 0.001(3)
C2' 0.022(3) 0.035(4) 0.035(4) -0.003(3) 0.004(3) -0.004(3)
C1 0.013(4) 0.033(5) 0.115(10) -0.015(7) 0.003(6) 0.002(3)
C2 0.025(4) 0.018(4) 0.113(8) 0.020(5) -0.035(5) -0.010(3)
C3 0.032(4) 0.037(4) 0.023(3) 0.007(3) 0.001(3) -0.003(3)
C4 0.036(4) 0.035(4) 0.029(4) -0.007(4) 0.001(3) 0.007(4)
C3' 0.044(5) 0.044(5) 0.037(4) 0.014(4) -0.021(3) -0.013(4)
C4' 0.057(7) 0.104(11) 0.022(5) 0.020(7) 0.001(4) -0.016(9)
C5' 0.035(3) 0.084(4) 0.021(2) -0.006(2) 0.0133(18) -0.010(2)
C6' 0.051(4) 0.233(12) 0.035(4) -0.032(5) -0.005(3) 0.067(6)
C5 0.018(7) 0.055(11) 0.036(9) -0.006(7) 0.003(6) 0.006(7)
C6 0.009(3) 0.008(3) 0.008(3) 0.0010(10) 0.0021(11) 0.0003(10)
C7 0.036(2) 0.052(2) 0.052(2) -0.0012(18) 0.0144(17) 0.0134(17)
C8 0.0313(17) 0.0299(16) 0.0363(17) 0.0145(14) 0.0085(14) 0.0023(13)
C9 0.0350(17) 0.0213(15) 0.0313(16) -0.0077(12) 0.0116(13) -0.0048(12)
C10 0.0290(16) 0.0232(15) 0.0336(16) 0.0002(12) 0.0094(13) 0.0024(12)
N1 0.0341(14) 0.0276(13) 0.0186(12) 0.0021(10) 0.0097(10) -0.0009(11)
N2 0.0166(12) 0.0352(14) 0.0303(13) 0.0095(11) 0.0021(10) 0.0002(10)
N3 0.0158(11) 0.0246(12) 0.0179(11) -0.0026(9) 0.0019(9) 0.0010(9)
O1 0.0244(11) 0.0261(11) 0.0638(16) -0.0087(11) 0.0228(11) -0.0076(9)
O2 0.0323(13) 0.0362(14) 0.0541(17) 0.0182(12) -0.0074(11) -0.0098(11)
O3 0.0510(18) 0.093(3) 0.0306(14) 0.0015(15) -0.0092(12) -0.0029(17)
O4 0.0287(12) 0.0610(17) 0.0333(13) -0.0120(12) 0.0111(10) -0.0001(11)
O5 0.0296(13) 0.0351(14) 0.0637(18) 0.0219(12) -0.0191(12) -0.0048(10)
O6 0.0302(11) 0.0232(11) 0.0361(12) -0.0070(9) 0.0179(9) -0.0034(9)
O7 0.0257(11) 0.0231(11) 0.0420(13) 0.0040(9) 0.0138(9) -0.0006(8)
P1 0.0211(4) 0.0212(4) 0.0239(4) -0.0033(3) 0.0106(3) -0.0031(3)
P2 0.0298(4) 0.0283(4) 0.0224(4) 0.0072(3) -0.0065(3) -0.0051(3)
P3 0.0184(3) 0.0240(4) 0.0195(3) 0.0051(3) 0.0063(3) 0.0019(3)
Cl1 0.1085(10) 0.0493(6) 0.0310(5) 0.0094(4) -0.0292(5) -0.0404(6)
Cl2 0.0462(5) 0.0422(5) 0.0306(4) 0.0136(3) 0.0244(4) 0.0152(4)

loop_
_atom_type_symbol
_atom_type_description
_atom_type_scat_dispersion_real
_atom_type_scat_dispersion_imag
_atom_type_scat_source
C C 0.0033 0.0016 'International Tables Vol C Tables 4.2.6.8 and 6.1.1.4'
H H 0.0000 0.0000 'International Tables Vol C Tables 4.2.6.8 and 6.1.1.4'
N N 0.0061 0.0033 'International Tables Vol C Tables 4.2.6.8 and 6.1.1.4'
O O 0.0106 0.0060 'International Tables Vol C Tables 4.2.6.8 and 6.1.1.4'
P P 0.1023 0.0942 'International Tables Vol C Tables 4.2.6.8 and 6.1.1.4'
Cl Cl 0.1484 0.1585 'International Tables Vol C Tables 4.2.6.8 and 6.1.1.4'

loop_
_geom_angle_atom_site_label_1
_geom_angle_atom_site_label_2
_geom_angle_atom_site_label_3
_geom_angle
_geom_angle_site_symmetry_1
_geom_angle_site_symmetry_3
_geom_angle_publ_flag
C2' C1' O1 108.1(6) . . ?
C2' C1' H1'1 110.1 . . ?
O1 C1' H1'1 110.1 . . ?
C2' C1' H1'2 110.1 . . ?
O1 C1' H1'2 110.1 . . ?
H1'1 C1' H1'2 108.4 . . ?
O2 C2' C1' 114.0(6) . . ?
O2 C2' H2'1 108.7 . . ?
C1' C2' H2'1 108.7 . . ?
O2 C2' H2'2 108.7 . . ?
C1' C2' H2'2 108.7 . . ?
H2'1 C2' H2'2 107.6 . . ?
O1 C1 C2 106.0(8) . . ?
O1 C1 H1A 110.5 . . ?
C2 C1 H1A 110.5 . . ?
O1 C1 H1B 110.5 . . ?
C2 C1 H1B 110.5 . . ?
H1A C1 H1B 108.7 . . ?
C1 C2 O2 112.7(7) . . ?
C1 C2 H2A 109.0 . . ?
O2 C2 H2A 109.0 . . ?
C1 C2 H2B 109.0 . . ?
O2 C2 H2B 109.0 . . ?
H2A C2 H2B 107.8 . . ?
O2 C3 C4 112.8(6) . . ?
O2 C3 H3A 109.0 . . ?
C4 C3 H3A 109.0 . . ?
O2 C3 H3B 109.0 . . ?
C4 C3 H3B 109.0 . . ?
H3A C3 H3B 107.8 . . ?
O3 C4 C3 109.0(7) . . ?
O3 C4 H4A 109.9 . . ?
C3 C4 H4A 109.9 . . ?
O3 C4 H4B 109.9 . . ?
C3 C4 H4B 109.9 . . ?
H4A C4 H4B 108.3 . . ?
O2 C3' C4' 110.5(8) . . ?
O2 C3' H3'1 109.5 . . ?
C4' C3' H3'1 109.5 . . ?
O2 C3' H3'2 109.6 . . ?
C4' C3' H3'2 109.5 . . ?
H3'1 C3' H3'2 108.1 . . ?
C3' C4' O3 115.8(8) . . ?
C3' C4' H4'1 108.3 . . ?
O3 C4' H4'1 108.3 . . ?
C3' C4' H4'2 108.3 . . ?
O3 C4' H4'2 108.3 . . ?
H4'1 C4' H4'2 107.4 . . ?
O3 C5' C6' 105.6(6) . . ?
O3 C5' H5'1 110.6 . . ?
C6' C5' H5'1 110.6 . . ?
O3 C5' H5'2 110.6 . . ?
C6' C5' H5'2 110.6 . . ?
H5'1 C5' H5'2 108.7 . . ?
O4 C6' C5' 106.8(6) . . ?
O4 C6' H6'1 110.3 . . ?
C5' C6' H6'1 110.4 . . ?
O4 C6' H6'2 110.4 . . ?
C5' C6' H6'2 110.4 . . ?
H6'1 C6' H6'2 108.6 . . ?
O3 C5 C6 99.2(10) . . ?
O3 C5 H5A 112.0 . . ?
C6 C5 H5A 112.0 . . ?
O3 C5 H5B 111.9 . . ?
C6 C5 H5B 111.9 . . ?
H5A C5 H5B 109.6 . . ?
O4 C6 C5 111.2(10) . . ?
O4 C6 H6A 109.4 . . ?
C5 C6 H6A 109.4 . . ?
O4 C6 H6B 109.4 . . ?
C5 C6 H6B 109.3 . . ?
H6A C6 H6B 108.0 . . ?
O4 C7 C8 108.2(3) . . ?
O4 C7 H7A 110.1 . . ?
C8 C7 H7A 110.1 . . ?
O4 C7 H7B 110.1 . . ?
C8 C7 H7B 110.1 . . ?
H7A C7 H7B 108.4 . . ?
O5 C8 C7 110.5(3) . . ?
O5 C8 H8A 109.6 . . ?
C7 C8 H8A 109.5 . . ?
O5 C8 H8B 109.6 . . ?
C7 C8 H8B 109.5 . . ?
H8A C8 H8B 108.1 . . ?
O6 C9 C10 115.0(3) . . ?
O6 C9 H9A 108.5 . . ?
C10 C9 H9A 108.5 . . ?
O6 C9 H9B 108.5 . . ?
C10 C9 H9B 108.5 . . ?
H9A C9 H9B 107.5 . . ?
O7 C10 C9 115.5(3) . . ?
O7 C10 H10A 108.4 . . ?
C9 C10 H10A 108.4 . . ?
O7 C10 H10B 108.4 . . ?
C9 C10 H10B 108.4 . . ?
H10A C10 H10B 107.5 . . ?
P2 N1 P1 120.30(15) . . ?
P3 N2 P2 117.68(15) . . ?
P3 N3 P1 113.36(14) . . ?
C1 O1 P1 128.2(5) . . ?
C1 O1 C1' 25.2(6) . . ?
P1 O1 C1' 113.8(4) . . ?
C2' O2 C3' 130.1(5) . . ?
C2' O2 C3 118.2(5) . . ?
C3' O2 C3 32.2(4) . . ?
C2' O2 C2 35.9(5) . . ?
C3' O2 C2 115.2(6) . . ?
C3 O2 C2 89.6(6) . . ?
C4 O3 C5 127.5(8) . . ?
C4 O3 C5' 114.3(6) . . ?
C5 O3 C5' 59.4(6) . . ?
C4 O3 C4' 27.2(5) . . ?
C5 O3 C4' 140.0(9) . . ?
C5' O3 C4' 98.8(6) . . ?
C6' O4 C7 108.9(4) . . ?
C6' O4 C6 16.4(7) . . ?
C7 O4 C6 124.3(6) . . ?
C8 O5 P2 125.3(2) . . ?
C9 O6 P1 118.82(18) . . ?
C10 O7 P3 118.95(18) . . ?
O1 P1 O6 102.38(12) . . ?
O1 P1 N1 106.71(14) . . ?
O6 P1 N1 112.26(13) . . ?
O1 P1 N3 111.75(14) . . ?
O6 P1 N3 107.76(12) . . ?
N1 P1 N3 115.26(13) . . ?
O1 P1 P3 143.05(10) . . ?
O6 P1 P3 101.32(8) . . ?
N1 P1 P3 89.81(10) . . ?
N3 P1 P3 33.00(8) . . ?
O5 P2 N1 112.32(14) . . ?
O5 P2 N2 111.21(16) . . ?
N1 P2 N2 118.88(13) . . ?
O5 P2 Cl1 98.00(11) . . ?
N1 P2 Cl1 107.98(11) . . ?
N2 P2 Cl1 106.06(11) . . ?
N3 P3 N2 118.16(13) . . ?
N3 P3 O7 110.36(12) . . ?
N2 P3 O7 110.16(14) . . ?
N3 P3 Cl2 108.83(10) . . ?
N2 P3 Cl2 106.36(11) . . ?
O7 P3 Cl2 101.60(9) . . ?
N3 P3 P1 33.64(8) . . ?
N2 P3 P1 92.70(10) . . ?
O7 P3 P1 103.12(8) . . ?
Cl2 P3 P1 141.08(5) . . ?

loop_
_geom_bond_atom_site_label_1
_geom_bond_atom_site_label_2
_geom_bond_distance
_geom_bond_site_symmetry_2
_geom_bond_publ_flag
C1' C2' 1.495(12) . ?
C1' O1 1.615(9) . ?
C1' H1'1 0.9900 . ?
C1' H1'2 0.9900 . ?
C2' O2 1.258(7) . ?
C2' H2'1 0.9900 . ?
C2' H2'2 0.9900 . ?
C1 O1 1.320(10) . ?
C1 C2 1.489(16) . ?
C1 H1A 0.9900 . ?
C1 H1B 0.9900 . ?
C2 O2 1.532(8) . ?
C2 H2A 0.9900 . ?
C2 H2B 0.9900 . ?
C3 O2 1.518(8) . ?
C3 C4 1.525(11) . ?
C3 H3A 0.9900 . ?
C3 H3B 0.9900 . ?
C4 O3 1.335(11) . ?
C4 H4A 0.9900 . ?
C4 H4B 0.9900 . ?
C3' O2 1.267(9) . ?
C3' C4' 1.464(16) . ?
C3' H3'1 0.9900 . ?
C3' H3'2 0.9900 . ?
C4' O3 1.483(14) . ?
C4' H4'1 0.9900 . ?
C4' H4'2 0.9900 . ?
C5' O3 1.449(6) . ?
C5' C6' 1.507(9) . ?
C5' H5'1 0.9900 . ?
C5' H5'2 0.9900 . ?
C6' O4 1.385(7) . ?
C6' H6'1 0.9900 . ?
C6' H6'2 0.9900 . ?
C5 O3 1.350(15) . ?
C5 C6 1.5404(10) . ?
C5 H5A 0.9900 . ?
C5 H5B 0.9900 . ?
C6 O4 1.546(15) . ?
C6 H6A 0.9900 . ?
C6 H6B 0.9900 . ?
C7 O4 1.417(5) . ?
C7 C8 1.480(5) . ?
C7 H7A 0.9900 . ?
C7 H7B 0.9900 . ?
C8 O5 1.439(4) . ?
C8 H8A 0.9900 . ?
C8 H8B 0.9900 . ?
C9 O6 1.456(4) . ?
C9 C10 1.515(4) . ?
C9 H9A 0.9900 . ?
C9 H9B 0.9900 . ?
C10 O7 1.470(4) . ?
C10 H10A 0.9900 . ?
C10 H10B 0.9900 . ?
N1 P2 1.571(3) . ?
N1 P1 1.594(3) . ?
N2 P3 1.583(3) . ?
N2 P2 1.583(3) . ?
N3 P3 1.570(2) . ?
N3 P1 1.597(2) . ?
O1 P1 1.550(2) . ?
O5 P2 1.562(3) . ?
O6 P1 1.584(2) . ?
O7 P3 1.582(2) . ?
P1 P3 2.6467(10) . ?
P2 Cl1 2.0282(12) . ?
P3 Cl2 2.0005(10) . ?
